data_7019565
loop_
_publ_author_name
'Song, Li-Cheng'
'Sun, Xiao-Jing'
'Zhao, Pei-Hua'
'Li, Jia-Peng'
'Song, Hai-Bin'

_publ_section_title
;
 Synthesis, characterization and some properties of mononuclear Ni and
 trinuclear NiFe(2) complexes related to the active site of
 [NiFe]-hydrogenases.
;
_journal_issue 29
_journal_name_full 'Dalton transactions (Cambridge, England : 2003)'
_journal_page_first 8941
_journal_page_last 8950
_journal_paper_doi 10.1039/c2dt30609c
_journal_volume 41
_journal_year 2012
_chemical_formula_sum 'C25 H26.5 Br2 N2 Ni O2 S3'
_chemical_formula_weight 701.69
_chemical_name_systematic
;
?
;
_space_group_IT_number 2
_symmetry_cell_setting triclinic
_symmetry_space_group_name_Hall '-P 1'
_symmetry_space_group_name_H-M 'P -1'
_atom_sites_solution_hydrogens geom
_atom_sites_solution_primary direct
_atom_sites_solution_secondary difmap
_audit_creation_method SHELXL-97
_cell_angle_alpha 104.53(2)
_cell_angle_beta 97.18(4)
_cell_angle_gamma 100.87(3)
_cell_formula_units_Z 2
_cell_length_a 8.950(4)
_cell_length_b 9.773(4)
_cell_length_c 16.464(7)
_cell_measurement_reflns_used 5406
_cell_measurement_temperature 113(2)
_cell_measurement_theta_max 27.9
_cell_measurement_theta_min 2.2
_cell_volume 1346.3(10)
_computing_cell_refinement CrystalClear
_computing_data_collection CrystalClear
_computing_data_reduction CrystalClear
_computing_molecular_graphics 'Bruker SHELXTL'
_computing_publication_material 'CrystalStructure 3.8'
_computing_structure_refinement 'SHELXL-97 (Sheldrick, 1997)'
_computing_structure_solution 'SHELXS-97 (Sheldrick, 1990)'
_diffrn_ambient_temperature 113(2)
_diffrn_detector_area_resol_mean 14.63
_diffrn_measured_fraction_theta_full 0.976
_diffrn_measured_fraction_theta_max 0.976
_diffrn_measurement_device_type 'Rigaku Saturn CCD area detector'
_diffrn_measurement_method '\w and \f scans'
_diffrn_radiation_monochromator multilayer
_diffrn_radiation_source 'rotating anode'
_diffrn_radiation_type MoK\a
_diffrn_radiation_wavelength 0.71073
_diffrn_reflns_av_R_equivalents 0.0315
_diffrn_reflns_av_sigmaI/netI 0.0567
_diffrn_reflns_limit_h_max 10
_diffrn_reflns_limit_h_min -10
_diffrn_reflns_limit_k_max 10
_diffrn_reflns_limit_k_min -11
_diffrn_reflns_limit_l_max 19
_diffrn_reflns_limit_l_min -15
_diffrn_reflns_number 9866
_diffrn_reflns_theta_full 25.02
_diffrn_reflns_theta_max 25.02
_diffrn_reflns_theta_min 2.23
_diffrn_standards_decay_% 0
_diffrn_standards_interval_count 0
_diffrn_standards_interval_time 0
_diffrn_standards_number 0
_exptl_absorpt_coefficient_mu 3.947
_exptl_absorpt_correction_T_max 0.6936
_exptl_absorpt_correction_T_min 0.5057
_exptl_absorpt_correction_type multi-scan
_exptl_absorpt_process_details CrystalClear
_exptl_crystal_colour Colorless
_exptl_crystal_density_diffrn 1.731
_exptl_crystal_density_method 'not measured'
_exptl_crystal_description Prism
_exptl_crystal_F_000 705
_exptl_crystal_size_max 0.20
_exptl_crystal_size_mid 0.18
_exptl_crystal_size_min 0.10
_refine_diff_density_max 3.267
_refine_diff_density_min -4.654
_refine_diff_density_rms 0.164
_refine_ls_extinction_method none
_refine_ls_goodness_of_fit_ref 1.131
_refine_ls_hydrogen_treatment constr
_refine_ls_matrix_type full
_refine_ls_number_parameters 343
_refine_ls_number_reflns 4643
_refine_ls_number_restraints 57
_refine_ls_restrained_S_all 1.137
_refine_ls_R_factor_all 0.0654
_refine_ls_R_factor_gt 0.0532
_refine_ls_shift/su_max 0.019
_refine_ls_shift/su_mean 0.001
_refine_ls_structure_factor_coef Fsqd
_refine_ls_weighting_details 'calc w=1/[\s^2^(Fo^2^)+(0.0770P)^2^+6.0836P] where P=(Fo^2^+2Fc^2^)/3'
_refine_ls_weighting_scheme calc
_refine_ls_wR_factor_gt 0.1513
_refine_ls_wR_factor_ref 0.1597
_reflns_number_gt 3479
_reflns_number_total 4643
_reflns_threshold_expression >2sigma(I)
_cod_data_source_file c2dt30609c.txt
_cod_data_source_block 2'
_cod_depositor_comments
;
The following automatic conversions were performed:

'_symmetry_cell_setting' value 'Triclinic' changed to 'triclinic'
according to /home/saulius/struct/CIF-dictionaries/cif_core.dic
dictionary named 'cif_core.dic' version 2.4.1 from
2010-06-29.

'_exptl_absorpt_correction_type' value 'MULTI-SCAN'
changed to 'multi-scan' according to
/home/saulius/struct/CIF-dictionaries/cif_core.dic dictionary named
'cif_core.dic' version 2.4.1 from 2010-06-29.

Automatic conversion script
Id: cif_fix_values 1891 2012-01-12 08:04:46Z andrius 
;
_cod_original_cell_volume 1346.4(9)
_cod_original_sg_symbol_H-M P-1
_cod_original_formula_sum 'C25 H26.50 Br2 N2 Ni O2 S3'
_cod_database_code 7019565

loop_
_symmetry_equiv_pos_as_xyz
'x, y, z'
'-x, -y, -z'

loop_
_atom_site_label
_atom_site_type_symbol
_atom_site_fract_x
_atom_site_fract_y
_atom_site_fract_z
_atom_site_U_iso_or_equiv
_atom_site_adp_type
_atom_site_occupancy
_atom_site_symmetry_multiplicity
_atom_site_calc_flag
_atom_site_refinement_flags
_atom_site_disorder_assembly
_atom_site_disorder_group
Ni1 Ni 0.83256(9) 0.66791(8) 0.21510(5) 0.0123(2) Uani 1 1 d . . .
Br1 Br 0.64830(7) 0.71370(7) 0.10199(4) 0.0162(2) Uani 1 1 d . . .
Br2 Br 0.84479(19) 0.65385(15) 0.52815(6) 0.0879(6) Uani 1 1 d . . .
S1 S 0.94466(18) 0.92248(17) 0.26727(11) 0.0150(4) Uani 1 1 d . . .
S2 S 1.04488(17) 0.67131(17) 0.13220(10) 0.0136(3) Uani 1 1 d . . .
S3 S 1.02179(18) 0.59786(17) 0.31020(10) 0.0144(3) Uani 1 1 d . . .
N1 N 0.7065(6) 0.7215(6) 0.3122(3) 0.0148(12) Uani 1 1 d . . .
N2 N 0.7444(6) 0.4422(5) 0.1773(3) 0.0133(11) Uani 1 1 d . . .
C1 C 0.5646(7) 0.6432(7) 0.3116(4) 0.0169(14) Uani 1 1 d . . .
H1 H 0.5228 0.5552 0.2676 0.020 Uiso 1 1 calc R . .
C2 C 0.4787(7) 0.6874(8) 0.3732(5) 0.0206(15) Uani 1 1 d . . .
H2 H 0.3805 0.6287 0.3720 0.025 Uiso 1 1 calc R . .
C3 C 0.5348(7) 0.8159(7) 0.4361(4) 0.0194(15) Uani 1 1 d . . .
H3 H 0.4761 0.8476 0.4785 0.023 Uiso 1 1 calc R . .
C4 C 0.6783(8) 0.8981(8) 0.4364(4) 0.0201(15) Uani 1 1 d . . .
H4 H 0.7186 0.9889 0.4782 0.024 Uiso 1 1 calc R . .
C5 C 0.7631(7) 0.8473(7) 0.3752(4) 0.0149(13) Uani 1 1 d . . .
C6 C 0.9263(7) 0.9286(7) 0.3773(4) 0.0170(14) Uani 1 1 d . . .
H6A H 1.0028 0.8821 0.4019 0.020 Uiso 1 1 calc R . .
H6B H 0.9447 1.0304 0.4126 0.020 Uiso 1 1 calc R . .
C7 C 1.1434(7) 0.9292(7) 0.2655(4) 0.0157(14) Uani 1 1 d . . .
C8 C 1.2586(8) 1.0444(7) 0.3203(4) 0.0186(14) Uani 1 1 d . . .
H8 H 1.2308 1.1174 0.3618 0.022 Uiso 1 1 calc R . .
C9 C 1.4124(8) 1.0523(8) 0.3143(5) 0.0227(16) Uani 1 1 d . . .
H9 H 1.4905 1.1292 0.3525 0.027 Uiso 1 1 calc R . .
C10 C 1.4523(7) 0.9477(7) 0.2524(4) 0.0175(14) Uani 1 1 d . . .
H10 H 1.5580 0.9540 0.2480 0.021 Uiso 1 1 calc R . .
C11 C 1.3407(7) 0.8343(7) 0.1971(5) 0.0189(15) Uani 1 1 d . . .
H11 H 1.3693 0.7635 0.1546 0.023 Uiso 1 1 calc R . .
C12 C 1.1863(7) 0.8244(7) 0.2041(4) 0.0139(13) Uani 1 1 d . . .
C13 C 1.1250(7) 0.5300(7) 0.1563(4) 0.0137(13) Uani 1 1 d . . .
C14 C 1.1982(8) 0.4506(7) 0.0969(4) 0.0190(14) Uani 1 1 d . . .
H14 H 1.2051 0.4724 0.0442 0.023 Uiso 1 1 calc R . .
C15 C 1.2600(8) 0.3408(7) 0.1153(5) 0.0219(15) Uani 1 1 d . . .
H15 H 1.3100 0.2869 0.0751 0.026 Uiso 1 1 calc R . .
C16 C 1.2499(8) 0.3084(7) 0.1923(5) 0.0207(15) Uani 1 1 d . . .
H16 H 1.2930 0.2323 0.2041 0.025 Uiso 1 1 calc R . .
C17 C 1.1777(7) 0.3856(7) 0.2519(4) 0.0185(14) Uani 1 1 d . . .
H17 H 1.1714 0.3630 0.3044 0.022 Uiso 1 1 calc R . .
C18 C 1.1143(7) 0.4969(7) 0.2337(4) 0.0151(13) Uani 1 1 d . . .
C19 C 0.8746(8) 0.4503(7) 0.3189(4) 0.0173(14) Uani 1 1 d . . .
H19A H 0.9238 0.3855 0.3454 0.021 Uiso 1 1 calc R . .
H19B H 0.8045 0.4896 0.3559 0.021 Uiso 1 1 calc R . .
C20 C 0.7829(7) 0.3650(7) 0.2316(4) 0.0151(14) Uani 1 1 d . . .
C21 C 0.7450(8) 0.2164(8) 0.2081(5) 0.0237(16) Uani 1 1 d . . .
H21 H 0.7720 0.1655 0.2478 0.028 Uiso 1 1 calc R . .
C22 C 0.6667(8) 0.1399(8) 0.1257(5) 0.0279(17) Uani 1 1 d . . .
H22 H 0.6418 0.0367 0.1080 0.033 Uiso 1 1 calc R . .
C23 C 0.6265(8) 0.2182(8) 0.0707(5) 0.0265(17) Uani 1 1 d . . .
H23 H 0.5727 0.1695 0.0142 0.032 Uiso 1 1 calc R . .
C24 C 0.6653(7) 0.3687(7) 0.0986(4) 0.0170(14) Uani 1 1 d . . .
H24 H 0.6351 0.4217 0.0607 0.020 Uiso 1 1 calc R . .
O1 O 0.2210(10) 0.7516(8) 0.5428(5) 0.081(3) Uani 1 1 d U . .
H1A H 0.2389 0.7029 0.4960 0.097 Uiso 1 1 d R . .
H1B H 0.2787 0.7352 0.5827 0.097 Uiso 1 1 d R . .
O2 O 0.5696(14) 0.4009(13) 0.4408(8) 0.044(3) Uani 0.50 1 d PU . .
O3 O -0.0326(11) 0.9426(11) 0.0894(7) 0.025(2) Uani 0.50 1 d PDU . 1
C25 C 0.055(4) 0.963(5) 0.027(2) 0.052(5) Uani 0.50 1 d PDU . 1
C26 C -0.024(3) 1.039(4) -0.031(2) 0.034(4) Uani 0.50 1 d PDU . 1
O3' O -0.034(4) 0.121(2) 0.003(2) 0.079(7) Uani 0.25 1 d PDU A 2

loop_
_atom_site_aniso_label
_atom_site_aniso_U_11
_atom_site_aniso_U_22
_atom_site_aniso_U_33
_atom_site_aniso_U_23
_atom_site_aniso_U_13
_atom_site_aniso_U_12
Ni1 0.0152(4) 0.0132(4) 0.0099(5) 0.0032(3) 0.0036(3) 0.0057(3)
Br1 0.0179(3) 0.0204(4) 0.0130(4) 0.0058(3) 0.0031(3) 0.0090(3)
Br2 0.1814(14) 0.1051(10) 0.0140(5) 0.0145(5) 0.0187(6) 0.1240(11)
S1 0.0167(8) 0.0149(8) 0.0147(9) 0.0039(7) 0.0047(7) 0.0055(6)
S2 0.0153(8) 0.0146(8) 0.0110(8) 0.0029(6) 0.0026(6) 0.0048(6)
S3 0.0164(8) 0.0167(8) 0.0101(8) 0.0024(7) 0.0026(6) 0.0058(6)
N1 0.017(3) 0.020(3) 0.011(3) 0.006(2) 0.004(2) 0.010(2)
N2 0.013(3) 0.012(3) 0.015(3) 0.004(2) 0.004(2) 0.003(2)
C1 0.017(3) 0.018(3) 0.015(4) 0.005(3) 0.001(3) 0.004(3)
C2 0.015(3) 0.030(4) 0.023(4) 0.014(3) 0.007(3) 0.008(3)
C3 0.020(3) 0.026(4) 0.017(4) 0.007(3) 0.010(3) 0.011(3)
C4 0.024(4) 0.027(4) 0.011(4) 0.004(3) 0.003(3) 0.013(3)
C5 0.021(3) 0.016(3) 0.009(3) 0.002(3) 0.003(3) 0.008(3)
C6 0.022(3) 0.015(3) 0.012(4) -0.001(3) 0.005(3) 0.003(3)
C7 0.021(3) 0.016(3) 0.015(4) 0.009(3) 0.006(3) 0.006(3)
C8 0.025(4) 0.016(3) 0.015(4) 0.005(3) 0.006(3) 0.003(3)
C9 0.020(3) 0.023(4) 0.022(4) 0.010(3) -0.002(3) 0.000(3)
C10 0.011(3) 0.019(3) 0.025(4) 0.012(3) 0.004(3) 0.001(3)
C11 0.021(3) 0.021(4) 0.023(4) 0.014(3) 0.013(3) 0.009(3)
C12 0.017(3) 0.013(3) 0.012(4) 0.005(3) 0.001(3) 0.002(2)
C13 0.010(3) 0.016(3) 0.013(4) 0.001(3) 0.003(3) 0.002(2)
C14 0.025(4) 0.020(3) 0.012(4) 0.002(3) 0.005(3) 0.009(3)
C15 0.024(4) 0.022(4) 0.018(4) -0.002(3) 0.005(3) 0.011(3)
C16 0.023(3) 0.015(3) 0.025(4) 0.005(3) 0.004(3) 0.010(3)
C17 0.021(3) 0.019(3) 0.014(4) 0.004(3) 0.000(3) 0.004(3)
C18 0.016(3) 0.019(3) 0.011(4) 0.003(3) 0.001(3) 0.006(3)
C19 0.024(3) 0.017(3) 0.013(4) 0.007(3) 0.006(3) 0.006(3)
C20 0.016(3) 0.016(3) 0.017(4) 0.009(3) 0.006(3) 0.004(3)
C21 0.023(4) 0.024(4) 0.029(4) 0.014(3) 0.004(3) 0.007(3)
C22 0.027(4) 0.015(4) 0.039(5) 0.006(3) 0.003(3) 0.001(3)
C23 0.028(4) 0.027(4) 0.020(4) -0.002(3) -0.003(3) 0.010(3)
C24 0.018(3) 0.017(3) 0.016(4) 0.003(3) 0.005(3) 0.007(3)
O1 0.129(6) 0.055(4) 0.040(4) 0.016(4) 0.014(4) -0.028(4)
O2 0.052(6) 0.039(6) 0.048(7) 0.017(5) 0.020(5) 0.015(5)
O3 0.026(2) 0.025(2) 0.025(2) 0.0076(12) 0.0050(11) 0.0054(11)
C25 0.057(8) 0.043(7) 0.058(7) 0.020(6) 0.010(6) 0.009(7)
C26 0.038(8) 0.022(6) 0.046(7) 0.024(5) 0.003(6) -0.003(6)
O3' 0.076(9) 0.077(9) 0.078(9) 0.020(7) 0.009(7) 0.009(7)

loop_
_atom_type_symbol
_atom_type_description
_atom_type_scat_dispersion_real
_atom_type_scat_dispersion_imag
_atom_type_scat_source
C C 0.0033 0.0016 'International Tables Vol C Tables 4.2.6.8 and 6.1.1.4'
H H 0.0000 0.0000 'International Tables Vol C Tables 4.2.6.8 and 6.1.1.4'
N N 0.0061 0.0033 'International Tables Vol C Tables 4.2.6.8 and 6.1.1.4'
O O 0.0106 0.0060 'International Tables Vol C Tables 4.2.6.8 and 6.1.1.4'
S S 0.1246 0.1234 'International Tables Vol C Tables 4.2.6.8 and 6.1.1.4'
Ni Ni 0.3393 1.1124 'International Tables Vol C Tables 4.2.6.8 and 6.1.1.4'
Br Br -0.2901 2.4595 'International Tables Vol C Tables 4.2.6.8 and 6.1.1.4'

loop_
_geom_angle_atom_site_label_1
_geom_angle_atom_site_label_2
_geom_angle_atom_site_label_3
_geom_angle
_geom_angle_site_symmetry_1
_geom_angle_site_symmetry_3
N1 Ni1 N2 98.0(2) . .
N1 Ni1 S1 80.95(16) . .
N2 Ni1 S1 175.64(16) . .
N1 Ni1 S3 91.41(15) . .
N2 Ni1 S3 80.59(15) . .
S1 Ni1 S3 95.17(7) . .
N1 Ni1 S2 161.41(16) . .
N2 Ni1 S2 97.37(15) . .
S1 Ni1 S2 82.90(6) . .
S3 Ni1 S2 80.93(6) . .
N1 Ni1 Br1 95.39(15) . .
N2 Ni1 Br1 94.56(15) . .
S1 Ni1 Br1 89.77(6) . .
S3 Ni1 Br1 172.15(5) . .
S2 Ni1 Br1 93.67(6) . .
C7 S1 C6 104.2(3) . .
C7 S1 Ni1 102.2(2) . .
C6 S1 Ni1 93.3(2) . .
C13 S2 C12 98.4(3) . .
C13 S2 Ni1 100.7(2) . .
C12 S2 Ni1 99.4(2) . .
C18 S3 C19 99.1(3) . .
C18 S3 Ni1 100.5(2) . .
C19 S3 Ni1 91.2(2) . .
C1 N1 C5 118.0(6) . .
C1 N1 Ni1 123.1(5) . .
C5 N1 Ni1 118.7(4) . .
C24 N2 C20 118.2(5) . .
C24 N2 Ni1 122.9(4) . .
C20 N2 Ni1 118.5(4) . .
N1 C1 C2 121.8(6) . .
N1 C1 H1 119.1 . .
C2 C1 H1 119.1 . .
C3 C2 C1 120.2(6) . .
C3 C2 H2 119.9 . .
C1 C2 H2 119.9 . .
C2 C3 C4 118.5(6) . .
C2 C3 H3 120.8 . .
C4 C3 H3 120.8 . .
C3 C4 C5 119.5(7) . .
C3 C4 H4 120.2 . .
C5 C4 H4 120.2 . .
N1 C5 C4 121.9(6) . .
N1 C5 C6 116.8(5) . .
C4 C5 C6 121.2(6) . .
C5 C6 S1 107.1(4) . .
C5 C6 H6A 110.3 . .
S1 C6 H6A 110.3 . .
C5 C6 H6B 110.3 . .
S1 C6 H6B 110.3 . .
H6A C6 H6B 108.5 . .
C12 C7 C8 119.0(6) . .
C12 C7 S1 119.6(5) . .
C8 C7 S1 121.3(5) . .
C9 C8 C7 120.4(7) . .
C9 C8 H8 119.8 . .
C7 C8 H8 119.8 . .
C8 C9 C10 119.7(6) . .
C8 C9 H9 120.2 . .
C10 C9 H9 120.2 . .
C11 C10 C9 121.0(6) . .
C11 C10 H10 119.5 . .
C9 C10 H10 119.5 . .
C10 C11 C12 119.5(6) . .
C10 C11 H11 120.3 . .
C12 C11 H11 120.3 . .
C11 C12 C7 120.5(6) . .
C11 C12 S2 117.9(5) . .
C7 C12 S2 121.6(5) . .
C14 C13 C18 120.0(6) . .
C14 C13 S2 119.4(5) . .
C18 C13 S2 120.6(5) . .
C15 C14 C13 119.6(6) . .
C15 C14 H14 120.2 . .
C13 C14 H14 120.2 . .
C14 C15 C16 120.4(6) . .
C14 C15 H15 119.8 . .
C16 C15 H15 119.8 . .
C17 C16 C15 120.9(6) . .
C17 C16 H16 119.6 . .
C15 C16 H16 119.6 . .
C16 C17 C18 119.1(6) . .
C16 C17 H17 120.4 . .
C18 C17 H17 120.4 . .
C17 C18 C13 120.0(6) . .
C17 C18 S3 119.6(5) . .
C13 C18 S3 120.4(5) . .
C20 C19 S3 110.0(4) . .
C20 C19 H19A 109.7 . .
S3 C19 H19A 109.7 . .
C20 C19 H19B 109.7 . .
S3 C19 H19B 109.7 . .
H19A C19 H19B 108.2 . .
N2 C20 C21 122.0(6) . .
N2 C20 C19 117.0(5) . .
C21 C20 C19 120.9(6) . .
C20 C21 C22 119.9(7) . .
C20 C21 H21 120.1 . .
C22 C21 H21 120.1 . .
C23 C22 C21 118.1(7) . .
C23 C22 H22 120.9 . .
C21 C22 H22 120.9 . .
C22 C23 C24 119.4(7) . .
C22 C23 H23 120.3 . .
C24 C23 H23 120.3 . .
N2 C24 C23 122.3(6) . .
N2 C24 H24 118.8 . .
C23 C24 H24 118.8 . .
H1A O1 H1B 107.1 . .
C26 O3 C25 8(3) 2_575 .
C26 C25 O3 37(10) 2_575 .
C26 C25 C26 75(10) 2_575 .
O3 C25 C26 110.0(19) . .
C26 C25 C25 65(10) 2_575 2_575
O3 C25 C25 101(2) . 2_575
C26 C25 C25 9.7(12) . 2_575
C25 C26 O3 134(10) 2_575 2_575
C25 C26 C26 94(10) 2_575 2_575
O3 C26 C26 128(4) 2_575 2_575
C25 C26 C25 105(10) 2_575 .
O3 C26 C25 118(2) 2_575 .
C26 C26 C25 10.6(17) 2_575 .

loop_
_geom_bond_atom_site_label_1
_geom_bond_atom_site_label_2
_geom_bond_distance
_geom_bond_site_symmetry_2
Ni1 N1 2.088(5) .
Ni1 N2 2.100(5) .
Ni1 S1 2.389(2) .
Ni1 S3 2.470(2) .
Ni1 S2 2.474(2) .
Ni1 Br1 2.5132(14) .
S1 C7 1.772(6) .
S1 C6 1.826(7) .
S2 C13 1.777(6) .
S2 C12 1.807(6) .
S3 C18 1.786(7) .
S3 C19 1.809(6) .
N1 C1 1.351(8) .
N1 C5 1.356(8) .
N2 C24 1.346(9) .
N2 C20 1.358(8) .
C1 C2 1.381(9) .
C1 H1 0.9500 .
C2 C3 1.371(10) .
C2 H2 0.9500 .
C3 C4 1.379(10) .
C3 H3 0.9500 .
C4 C5 1.385(9) .
C4 H4 0.9500 .
C5 C6 1.517(9) .
C6 H6A 0.9900 .
C6 H6B 0.9900 .
C7 C12 1.394(9) .
C7 C8 1.402(9) .
C8 C9 1.381(9) .
C8 H8 0.9500 .
C9 C10 1.385(10) .
C9 H9 0.9500 .
C10 C11 1.380(10) .
C10 H10 0.9500 .
C11 C12 1.388(9) .
C11 H11 0.9500 .
C13 C14 1.399(9) .
C13 C18 1.402(9) .
C14 C15 1.376(9) .
C14 H14 0.9500 .
C15 C16 1.391(10) .
C15 H15 0.9500 .
C16 C17 1.386(9) .
C16 H16 0.9500 .
C17 C18 1.396(9) .
C17 H17 0.9500 .
C19 C20 1.511(9) .
C19 H19A 0.9900 .
C19 H19B 0.9900 .
C20 C21 1.369(9) .
C21 C22 1.395(11) .
C21 H21 0.9500 .
C22 C23 1.382(11) .
C22 H22 0.9500 .
C23 C24 1.386(10) .
C23 H23 0.9500 .
C24 H24 0.9500 .
O1 H1A 0.8500 .
O1 H1B 0.8500 .
O3 C26 1.18(3) 2_575
O3 C25 1.396(10) .
C25 C26 0.28(5) 2_575
C25 C26 1.533(10) .
C25 C25 1.63(8) 2_575
C26 C25 0.28(5) 2_575
C26 O3 1.18(3) 2_575
C26 C26 1.49(6) 2_575

loop_
_geom_torsion_atom_site_label_1
_geom_torsion_atom_site_label_2
_geom_torsion_atom_site_label_3
_geom_torsion_atom_site_label_4
_geom_torsion
_geom_torsion_site_symmetry_1
_geom_torsion_site_symmetry_4
N1 Ni1 S1 C7 138.8(3) . .
N2 Ni1 S1 C7 62(2) . .
S3 Ni1 S1 C7 48.2(2) . .
S2 Ni1 S1 C7 -32.0(2) . .
Br1 Ni1 S1 C7 -125.7(2) . .
N1 Ni1 S1 C6 33.5(3) . .
N2 Ni1 S1 C6 -43(2) . .
S3 Ni1 S1 C6 -57.1(2) . .
S2 Ni1 S1 C6 -137.3(2) . .
Br1 Ni1 S1 C6 129.0(2) . .
N1 Ni1 S2 C13 99.6(5) . .
N2 Ni1 S2 C13 -46.2(3) . .
S1 Ni1 S2 C13 129.4(2) . .
S3 Ni1 S2 C13 32.9(2) . .
Br1 Ni1 S2 C13 -141.3(2) . .
N1 Ni1 S2 C12 -0.9(5) . .
N2 Ni1 S2 C12 -146.7(2) . .
S1 Ni1 S2 C12 28.9(2) . .
S3 Ni1 S2 C12 -67.5(2) . .
Br1 Ni1 S2 C12 118.2(2) . .
N1 Ni1 S3 C18 163.9(3) . .
N2 Ni1 S3 C18 66.0(3) . .
S1 Ni1 S3 C18 -115.1(2) . .
S2 Ni1 S3 C18 -33.1(2) . .
Br1 Ni1 S3 C18 13.8(5) . .
N1 Ni1 S3 C19 64.4(3) . .
N2 Ni1 S3 C19 -33.5(3) . .
S1 Ni1 S3 C19 145.5(2) . .
S2 Ni1 S3 C19 -132.6(2) . .
Br1 Ni1 S3 C19 -85.7(4) . .
N2 Ni1 N1 C1 -29.5(5) . .
S1 Ni1 N1 C1 154.8(5) . .
S3 Ni1 N1 C1 -110.2(5) . .
S2 Ni1 N1 C1 -175.3(4) . .
Br1 Ni1 N1 C1 65.9(5) . .
N2 Ni1 N1 C5 156.3(5) . .
S1 Ni1 N1 C5 -19.4(4) . .
S3 Ni1 N1 C5 75.6(4) . .
S2 Ni1 N1 C5 10.5(8) . .
Br1 Ni1 N1 C5 -108.3(4) . .
N1 Ni1 N2 C24 118.3(5) . .
S1 Ni1 N2 C24 -165.4(17) . .
S3 Ni1 N2 C24 -151.6(5) . .
S2 Ni1 N2 C24 -72.2(5) . .
Br1 Ni1 N2 C24 22.1(5) . .
N1 Ni1 N2 C20 -69.1(5) . .
S1 Ni1 N2 C20 7(2) . .
S3 Ni1 N2 C20 21.0(4) . .
S2 Ni1 N2 C20 100.5(4) . .
Br1 Ni1 N2 C20 -165.2(4) . .
C5 N1 C1 C2 -0.6(9) . .
Ni1 N1 C1 C2 -174.8(5) . .
N1 C1 C2 C3 1.7(10) . .
C1 C2 C3 C4 -0.5(10) . .
C2 C3 C4 C5 -1.8(10) . .
C1 N1 C5 C4 -1.8(9) . .
Ni1 N1 C5 C4 172.6(5) . .
C1 N1 C5 C6 176.6(5) . .
Ni1 N1 C5 C6 -9.0(7) . .
C3 C4 C5 N1 3.1(10) . .
C3 C4 C5 C6 -175.3(6) . .
N1 C5 C6 S1 42.3(7) . .
C4 C5 C6 S1 -139.3(5) . .
C7 S1 C6 C5 -150.8(4) . .
Ni1 S1 C6 C5 -47.3(4) . .
C6 S1 C7 C12 127.6(5) . .
Ni1 S1 C7 C12 31.0(5) . .
C6 S1 C7 C8 -57.5(6) . .
Ni1 S1 C7 C8 -154.1(5) . .
C12 C7 C8 C9 -1.0(10) . .
S1 C7 C8 C9 -176.0(5) . .
C7 C8 C9 C10 1.6(10) . .
C8 C9 C10 C11 -0.8(10) . .
C9 C10 C11 C12 -0.5(10) . .
C10 C11 C12 C7 1.1(9) . .
C10 C11 C12 S2 -178.3(5) . .
C8 C7 C12 C11 -0.3(9) . .
S1 C7 C12 C11 174.7(5) . .
C8 C7 C12 S2 179.1(5) . .
S1 C7 C12 S2 -5.9(7) . .
C13 S2 C12 C11 55.6(5) . .
Ni1 S2 C12 C11 158.0(5) . .
C13 S2 C12 C7 -123.8(5) . .
Ni1 S2 C12 C7 -21.4(5) . .
C12 S2 C13 C14 -107.5(5) . .
Ni1 S2 C13 C14 151.2(5) . .
C12 S2 C13 C18 73.1(5) . .
Ni1 S2 C13 C18 -28.2(5) . .
C18 C13 C14 C15 -0.4(10) . .
S2 C13 C14 C15 -179.8(5) . .
C13 C14 C15 C16 0.2(10) . .
C14 C15 C16 C17 0.0(10) . .
C15 C16 C17 C18 0.2(10) . .
C16 C17 C18 C13 -0.4(9) . .
C16 C17 C18 S3 -179.7(5) . .
C14 C13 C18 C17 0.5(9) . .
S2 C13 C18 C17 179.9(5) . .
C14 C13 C18 S3 179.8(5) . .
S2 C13 C18 S3 -0.8(7) . .
C19 S3 C18 C17 -58.5(6) . .
Ni1 S3 C18 C17 -151.4(5) . .
C19 S3 C18 C13 122.2(5) . .
Ni1 S3 C18 C13 29.3(5) . .
C18 S3 C19 C20 -53.9(5) . .
Ni1 S3 C19 C20 47.0(4) . .
C24 N2 C20 C21 0.6(9) . .
Ni1 N2 C20 C21 -172.4(5) . .
C24 N2 C20 C19 178.7(5) . .
Ni1 N2 C20 C19 5.7(7) . .
S3 C19 C20 N2 -41.4(7) . .
S3 C19 C20 C21 136.7(6) . .
N2 C20 C21 C22 1.1(10) . .
C19 C20 C21 C22 -176.9(6) . .
C20 C21 C22 C23 -1.5(11) . .
C21 C22 C23 C24 0.3(11) . .
C20 N2 C24 C23 -1.9(9) . .
Ni1 N2 C24 C23 170.8(5) . .
C22 C23 C24 N2 1.5(11) . .
C26 O3 C25 C26 23(25) 2_575 .
C26 O3 C25 C25 20(23) 2_575 2_575
C26 C25 C26 C25 0.000(16) 2_575 2_575
O3 C25 C26 C25 -14(15) . 2_575
C26 C25 C26 O3 -162(19) 2_575 2_575
O3 C25 C26 O3 -176(4) . 2_575
C25 C25 C26 O3 -162(19) 2_575 2_575
O3 C25 C26 C26 -14(15) . 2_575
C25 C25 C26 C26 0.00(2) 2_575 2_575
